data_7704339
loop_
_publ_author_name
'Vanga, Mukundam'
'Sa, Shreenibasa'
'Kumari, Anupa'
'Murali, Anna Chandrasekar'
'Nayak, Prakash'
'Das, Ritwick'
'Venkatasubbaiah, Krishnan'

_publ_section_title
;
 Synthesis of \p-extended B \\leftarrow N coordinated phenanthroimidazole
 dimers and their linear and nonlinear optical properties.
;
_journal_issue 23
_journal_name_full 'Dalton transactions (Cambridge, England : 2003)'
_journal_page_first 7737
_journal_page_last 7746
_journal_paper_doi 10.1039/d0dt01024c
_journal_volume 49
_journal_year 2020
_chemical_formula_moiety 'C76 H72 B2 N4 O2, 2(C H Cl3)'
_chemical_formula_sum 'C78 H74 B2 Cl6 N4 O2'
_chemical_formula_weight 1333.73
_space_group_crystal_system monoclinic
_space_group_IT_number 15
_space_group_name_Hall '-C 2yc'
_space_group_name_H-M_alt 'C 1 2/c 1'
_atom_sites_solution_hydrogens geom
_atom_sites_solution_primary direct
_audit_creation_date 2016-09-05
_audit_creation_method
;
Olex2 1.2
(compiled 2016.02.19 svn.r3266 for OlexSys, GUI svn.r5155)
;
_audit_update_record
;
2019-08-06 deposited with the CCDC.	2020-05-11 downloaded from the CCDC.
;
_cell_angle_alpha 90
_cell_angle_beta 108.166(6)
_cell_angle_gamma 90
_cell_formula_units_Z 4
_cell_length_a 24.990(2)
_cell_length_b 18.4811(17)
_cell_length_c 17.3011(17)
_cell_measurement_reflns_used 3153
_cell_measurement_temperature 296(2)
_cell_measurement_theta_max 19.110
_cell_measurement_theta_min 2.717
_cell_volume 7592.1(12)
_computing_cell_refinement 'SAINT v8.34A (Bruker, 2013)'
_computing_data_reduction 'SAINT v8.34A (Bruker, 2013)'
_computing_molecular_graphics 'Olex2 (Dolomanov et al., 2009)'
_computing_publication_material 'Olex2 (Dolomanov et al., 2009)'
_computing_structure_refinement 'ShelXL (Sheldrick, 2015)'
_computing_structure_solution 'ShelXS (Sheldrick, 2008)'
_diffrn_ambient_temperature 296.15
_diffrn_measured_fraction_theta_full 1.000
_diffrn_measured_fraction_theta_max 0.996
_diffrn_measurement_device_type 'Bruker APEX-II CCD'
_diffrn_measurement_method '\f and \w scans'
_diffrn_radiation_type MoK\a
_diffrn_radiation_wavelength 0.71073
_diffrn_reflns_av_R_equivalents 0.1419
_diffrn_reflns_av_unetI/netI 0.0947
_diffrn_reflns_Laue_measured_fraction_full 1.000
_diffrn_reflns_Laue_measured_fraction_max 0.996
_diffrn_reflns_limit_h_max 30
_diffrn_reflns_limit_h_min -30
_diffrn_reflns_limit_k_max 22
_diffrn_reflns_limit_k_min -22
_diffrn_reflns_limit_l_max 20
_diffrn_reflns_limit_l_min -20
_diffrn_reflns_number 46270
_diffrn_reflns_point_group_measured_fraction_full 1.000
_diffrn_reflns_point_group_measured_fraction_max 0.996
_diffrn_reflns_theta_full 25.242
_diffrn_reflns_theta_max 25.437
_diffrn_reflns_theta_min 1.396
_diffrn_standards_number 0
_exptl_absorpt_coefficient_mu 0.272
_exptl_absorpt_correction_T_max 0.7452
_exptl_absorpt_correction_T_min 0.6106
_exptl_absorpt_correction_type multi-scan
_exptl_absorpt_process_details
'SADABS-2014/5 (Bruker,2014/5) was used for absorption correction. wR2(int) was 0.0938 before and 0.0594 after correction. The Ratio of minimum to maximum transmission is 0.8194. The \l/2 correction factor is 0.00150.'
_exptl_crystal_colour colourless
_exptl_crystal_colour_primary colourless
_exptl_crystal_density_diffrn 1.167
_exptl_crystal_description needle
_exptl_crystal_F_000 2792
_exptl_crystal_size_max 0.15
_exptl_crystal_size_mid 0.12
_exptl_crystal_size_min 0.1
_refine_diff_density_max 0.351
_refine_diff_density_min -0.339
_refine_diff_density_rms 0.059
_refine_ls_extinction_coef 0.0015(3)
_refine_ls_extinction_expression Fc^*^=kFc[1+0.001xFc^2^\l^3^/sin(2\q)]^-1/4^
_refine_ls_extinction_method 'SHELXL-2016/4 (Sheldrick 2016)'
_refine_ls_goodness_of_fit_ref 0.933
_refine_ls_hydrogen_treatment constr
_refine_ls_matrix_type full
_refine_ls_number_parameters 456
_refine_ls_number_reflns 7001
_refine_ls_number_restraints 55
_refine_ls_restrained_S_all 0.944
_refine_ls_R_factor_all 0.1665
_refine_ls_R_factor_gt 0.0764
_refine_ls_shift/su_max 0.062
_refine_ls_shift/su_mean 0.003
_refine_ls_structure_factor_coef Fsqd
_refine_ls_weighting_details 'w=1/[\s^2^(Fo^2^)+(0.1279P)^2^] where P=(Fo^2^+2Fc^2^)/3'
_refine_ls_weighting_scheme calc
_refine_ls_wR_factor_gt 0.1972
_refine_ls_wR_factor_ref 0.2331
_reflns_Friedel_coverage 0.000
_reflns_number_gt 3099
_reflns_number_total 7001
_reflns_threshold_expression 'I > 2\s(I)'
_cod_data_source_file d0dt01024c2.cif
_cod_data_source_block kv_te_cb_bme_0m
_cod_depositor_comments 'Adding full bibliography for 7704339--7704342.cif.'
_cod_original_cell_volume 7592.2(12)
_cod_database_code 7704339
_shelx_space_group_comment
;
The symmetry employed for this shelxl refinement is uniquely defined
by the following loop, which should always be used as a source of
symmetry information in preference to the above space-group names.
They are only intended as comments.
;
_olex2_refinement_description
;
1. Fixed Uiso
 At 1.2 times of:
  All C(H) groups, All C(H,H) groups, All C(H,H,H,H) groups
 At 1.5 times of:
  All C(H,H,H) groups
2. Restrained distances
 C36-C37
 1.54 with sigma of 0.002
 C37-C36 = C37-C38B = C37-C38A
 1.54 with sigma of 0.002
3. Uiso/Uaniso restraints and constraints
Uanis(C37) \\sim Ueq, Uanis(C38B) \\sim Ueq, Uanis(C38A) \\sim Ueq: with sigma
of 0.01 and sigma for terminal atoms of 0.002
4. Rigid body (RIGU) restrains
 C33, C34, C35, C36, C37, C38B, C38A
 with sigma for 1-2 distances of 0.004 and sigma for 1-3 distances of 0.004
5. Others
 Fixed Sof: H39A(0.5) H39(0.5) H37A(0.65) H37B(0.65) H37C(0.35) H37D(0.35)
 C38B(0.65) H38A(0.65) H38B(0.65) H38C(0.65) C38A(0.35) H38D(0.35) H38E(0.35)
 H38F(0.35) Cl2B(0.5) Cl1B(0.5) Cl3B(0.5) Cl3A(0.5) Cl1A(0.5) Cl2A(0.5)
6.a Ternary CH refined with riding coordinates:
 C39(H39A), C39(H39)
6.b Secondary CH2 refined with riding coordinates:
 C34(H34A,H34B), C35(H35A,H35B), C36(H36A,H36B), C33(H33A,H33B), C37(H37A,
 H37B), C37(H37C,H37D)
6.c Aromatic/amide H refined with riding coordinates:
 C11(H11), C10(H10), C23(H23), C24(H24), C30(H30), C26(H26), C13(H13),
 C12(H12), C21(H21), C20(H20), C19(H19), C18(H18), C17(H17), C7(H7), C6(H6),
 C5(H5), C4(H4)
6.d Idealised Me refined as rotating group:
 C31(H31A,H31B,H31C), C32(H32A,H32B,H32C), C38B(H38A,H38B,H38C), C38A(H38D,
 H38E,H38F)
;
_shelx_shelxl_version_number 2016/4
_olex2_submission_special_instructions 'No special instructions were received'

loop_
_space_group_symop_operation_xyz
'x, y, z'
'-x, y, -z+1/2'
'x+1/2, y+1/2, z'
'-x+1/2, y+1/2, -z+1/2'
'-x, -y, -z'
'x, -y, z-1/2'
'-x+1/2, -y+1/2, -z'
'x+1/2, -y+1/2, z-1/2'

loop_
_atom_site_label
_atom_site_type_symbol
_atom_site_fract_x
_atom_site_fract_y
_atom_site_fract_z
_atom_site_U_iso_or_equiv
_atom_site_adp_type
_atom_site_occupancy
_atom_site_site_symmetry_order
_atom_site_calc_flag
_atom_site_refinement_flags_posn
_atom_site_refinement_flags_adp
_atom_site_refinement_flags_occupancy
_atom_site_disorder_assembly
_atom_site_disorder_group
O1 O 0.18174(11) 1.15188(13) 0.89265(15) 0.0611(8) Uani 1 1 d . . . . .
C11 C 0.3539(2) 0.5372(2) 1.0736(3) 0.0748(13) Uani 1 1 d . . . . .
H11 H 0.356037 0.487201 1.069503 0.090 Uiso 1 1 calc R . . . .
C10 C 0.35083(19) 0.5679(2) 1.1438(3) 0.0703(12) Uani 1 1 d . . . . .
H10 H 0.351311 0.537978 1.187223 0.084 Uiso 1 1 calc R . . . .
C9 C 0.34696(15) 0.64334(18) 1.1527(2) 0.0480(9) Uani 1 1 d . . . . .
C14 C 0.34610(14) 0.68697(17) 1.0847(2) 0.0432(9) Uani 1 1 d . . . . .
C15 C 0.33741(15) 0.76243(17) 1.09356(19) 0.0407(8) Uani 1 1 d . . . . .
N1 N 0.33166(12) 0.81892(14) 1.03734(16) 0.0409(7) Uani 1 1 d . . . . .
C2AA C 0.31894(14) 0.87903(17) 1.07210(19) 0.0403(8) Uani 1 1 d . . . . .
C22 C 0.30480(14) 0.95285(17) 1.04544(19) 0.0408(8) Uani 1 1 d . . . . .
C23 C 0.29806(15) 0.98459(19) 0.9693(2) 0.0481(9) Uani 1 1 d . . . . .
H23 H 0.304331 0.958139 0.927208 0.058 Uiso 1 1 calc R . . . .
C24 C 0.28191(15) 1.05595(18) 0.9588(2) 0.0484(9) Uani 1 1 d . . . . .
H24 H 0.277193 1.077892 0.908724 0.058 Uiso 1 1 calc R . . . .
C25 C 0.27249(15) 1.09596(17) 1.0211(2) 0.0438(9) Uani 1 1 d . . . . .
C28 C 0.25911(15) 1.17475(18) 1.0095(2) 0.0427(9) Uani 1 1 d . . . . .
C29 C 0.21575(16) 1.20170(18) 0.9446(2) 0.0464(9) Uani 1 1 d . . . . .
C30 C 0.29238(15) 1.22415(18) 1.0642(2) 0.0453(9) Uani 1 1 d . . . . .
H30 H 0.321230 1.206798 1.108480 0.054 Uiso 1 1 calc R . . . .
C26 C 0.27966(15) 1.06304(18) 1.0964(2) 0.0458(9) Uani 1 1 d . . . . .
H26 H 0.273708 1.090082 1.138283 0.055 Uiso 1 1 calc R . . . .
C27 C 0.29547(15) 0.99086(17) 1.11019(19) 0.0427(9) Uani 1 1 d . . . . .
B1 B 0.30463(19) 0.9412(2) 1.1905(2) 0.0477(11) Uani 1 1 d . . . . .
N2 N 0.31876(12) 0.86587(14) 1.14819(15) 0.0424(7) Uani 1 1 d . . . . .
C3AA C 0.33049(14) 0.79308(17) 1.16198(19) 0.0400(8) Uani 1 1 d . . . . .
C13 C 0.34996(18) 0.65417(19) 1.0144(2) 0.0574(11) Uani 1 1 d . . . . .
H13 H 0.349921 0.682783 0.970118 0.069 Uiso 1 1 calc R . . . .
C12 C 0.35383(19) 0.5805(2) 1.0089(3) 0.0687(12) Uani 1 1 d . . . . .
H12 H 0.356412 0.559747 0.961209 0.082 Uiso 1 1 calc R . . . .
C16 C 0.34264(15) 0.82016(17) 0.96051(19) 0.0385(8) Uani 1 1 d . . . . .
C21 C 0.30020(16) 0.8087(2) 0.8903(2) 0.0520(10) Uani 1 1 d . . . . .
H21 H 0.264495 0.796323 0.891893 0.062 Uiso 1 1 calc R . . . .
C20 C 0.3102(2) 0.8155(2) 0.8165(2) 0.0615(11) Uani 1 1 d . . . . .
H20 H 0.281427 0.807030 0.768138 0.074 Uiso 1 1 calc R . . . .
C19 C 0.3626(2) 0.8348(2) 0.8151(3) 0.0666(12) Uani 1 1 d . . . . .
H19 H 0.369256 0.840408 0.765405 0.080 Uiso 1 1 calc R . . . .
C18 C 0.4049(2) 0.8458(3) 0.8847(3) 0.0749(13) Uani 1 1 d . . . . .
H18 H 0.440525 0.857875 0.882735 0.090 Uiso 1 1 calc R . . . .
C17 C 0.39549(18) 0.8391(2) 0.9596(2) 0.0633(11) Uani 1 1 d . . . . .
H17 H 0.424384 0.847264 1.007823 0.076 Uiso 1 1 calc R . . . .
C34 C 0.11137(19) 1.1163(2) 0.7700(2) 0.0701(12) Uani 1 1 d . U . . .
H34A H 0.091717 1.089054 0.800771 0.084 Uiso 1 1 calc R . . . .
H34B H 0.138415 1.084197 0.757868 0.084 Uiso 1 1 calc R . . . .
C35 C 0.0688(3) 1.1423(3) 0.6900(3) 0.118(2) Uani 1 1 d . U . . .
H35A H 0.043279 1.176261 0.702934 0.141 Uiso 1 1 calc R . . . .
H35B H 0.089123 1.168232 0.659228 0.141 Uiso 1 1 calc R . . . .
C36 C 0.0358(3) 1.0860(4) 0.6388(3) 0.140(3) Uani 1 1 d D U . . .
H36A H 0.020202 1.055061 0.671764 0.169 Uiso 1 1 calc R . . . .
H36B H 0.060492 1.056527 0.618294 0.169 Uiso 1 1 calc R . . . .
C8 C 0.34279(15) 0.67516(19) 1.2280(2) 0.0472(9) Uani 1 1 d . . . . .
C7 C 0.34599(17) 0.6332(2) 1.2966(2) 0.0618(11) Uani 1 1 d . . . . .
H7 H 0.351443 0.583521 1.294687 0.074 Uiso 1 1 calc R . . . .
C6 C 0.34128(18) 0.6635(2) 1.3666(3) 0.0689(12) Uani 1 1 d . . . . .
H6 H 0.343429 0.634230 1.411190 0.083 Uiso 1 1 calc R . . . .
C5 C 0.33338(18) 0.7371(2) 1.3713(2) 0.0635(11) Uani 1 1 d . . . . .
H5 H 0.330246 0.757359 1.418854 0.076 Uiso 1 1 calc R . . . .
C4 C 0.33019(16) 0.7799(2) 1.3057(2) 0.0512(10) Uani 1 1 d . . . . .
H4 H 0.325126 0.829456 1.309257 0.061 Uiso 1 1 calc R . . . .
C3 C 0.33437(14) 0.75060(18) 1.2333(2) 0.0431(9) Uani 1 1 d . . . . .
C31 C 0.24675(18) 0.9315(2) 1.2132(2) 0.0685(12) Uani 1 1 d . . . . .
H31A H 0.218741 0.909123 1.168493 0.103 Uiso 1 1 calc GR . . . .
H31B H 0.233555 0.978059 1.223893 0.103 Uiso 1 1 calc GR . . . .
H31C H 0.253694 0.901557 1.260679 0.103 Uiso 1 1 calc GR . . . .
C39 C 0.4288(2) 1.0777(3) 1.0813(3) 0.1043(18) Uani 1 1 d . . . . .
H39A H 0.389678 1.063003 1.072820 0.125 Uiso 0.5 1 calc R . P A 2
H39 H 0.389938 1.062096 1.073306 0.125 Uiso 0.5 1 calc R . P B 1
C33 C 0.14199(19) 1.1781(2) 0.8206(2) 0.0662(12) Uani 1 1 d . U . . .
H33A H 0.161157 1.206141 0.789726 0.079 Uiso 1 1 calc R . . . .
H33B H 0.115270 1.209616 0.834374 0.079 Uiso 1 1 calc R . . . .
C32 C 0.3587(2) 0.9654(2) 1.2642(2) 0.0745(13) Uani 1 1 d . . . . .
H32A H 0.390880 0.968424 1.245297 0.112 Uiso 1 1 calc GR . . . .
H32B H 0.365679 0.930513 1.307256 0.112 Uiso 1 1 calc GR . . . .
H32C H 0.351761 1.011893 1.283999 0.112 Uiso 1 1 calc GR . . . .
C37 C -0.0128(4) 1.1141(5) 0.5661(5) 0.200(4) Uani 1 1 d D U . . .
H37A H -0.033013 1.072408 0.537225 0.240 Uiso 0.65 1 calc R . P C 1
H37B H -0.038643 1.140308 0.587711 0.240 Uiso 0.65 1 calc R . P C 1
H37C H -0.047538 1.111414 0.579887 0.240 Uiso 0.35 1 calc R . P D 2
H37D H -0.005981 1.164669 0.557416 0.240 Uiso 0.35 1 calc R . P D 2
C38B C 0.0013(7) 1.1632(8) 0.5035(9) 0.230(6) Uani 0.65 1 d D U P E 1
H38A H -0.028018 1.198525 0.483929 0.345 Uiso 0.65 1 calc GR . P E 1
H38B H 0.004215 1.134473 0.458795 0.345 Uiso 0.65 1 calc GR . P E 1
H38C H 0.036418 1.187349 0.528676 0.345 Uiso 0.65 1 calc GR . P E 1
C38A C -0.0209(11) 1.0727(12) 0.4861(10) 0.193(8) Uani 0.35 1 d D U P E 2
H38D H -0.034924 1.025055 0.490472 0.290 Uiso 0.35 1 calc GR . P E 2
H38E H 0.014559 1.069171 0.475642 0.290 Uiso 0.35 1 calc GR . P E 2
H38F H -0.047358 1.098145 0.442170 0.290 Uiso 0.35 1 calc GR . P E 2
Cl2B Cl 0.4433(3) 1.1472(4) 1.1451(6) 0.174(4) Uani 0.5 1 d . . P F 2
Cl1B Cl 0.4719(4) 1.0073(5) 1.1261(5) 0.172(3) Uani 0.5 1 d . . P F 2
Cl3B Cl 0.4364(4) 1.0949(7) 0.9917(3) 0.189(5) Uani 0.5 1 d . . P F 2
Cl3A Cl 0.4296(6) 1.1254(10) 0.9971(8) 0.315(9) Uani 0.5 1 d . . P F 1
Cl1A Cl 0.4684(5) 1.0042(6) 1.0921(10) 0.321(9) Uani 0.5 1 d . . P F 1
Cl2A Cl 0.4476(4) 1.1303(6) 1.1611(5) 0.217(5) Uani 0.5 1 d . . P F 1

loop_
_atom_site_aniso_label
_atom_site_aniso_U_11
_atom_site_aniso_U_22
_atom_site_aniso_U_33
_atom_site_aniso_U_23
_atom_site_aniso_U_13
_atom_site_aniso_U_12
O1 0.0754(19) 0.0317(15) 0.0622(16) 0.0060(12) 0.0011(14) 0.0034(13)
C11 0.111(4) 0.029(2) 0.088(3) 0.002(2) 0.036(3) 0.015(2)
C10 0.104(4) 0.038(3) 0.073(3) 0.009(2) 0.033(3) 0.005(2)
C9 0.054(2) 0.030(2) 0.060(2) 0.0059(17) 0.0166(19) 0.0051(17)
C14 0.049(2) 0.028(2) 0.053(2) 0.0045(16) 0.0159(17) 0.0040(16)
C15 0.053(2) 0.031(2) 0.0372(19) 0.0047(15) 0.0135(16) 0.0034(16)
N1 0.0586(19) 0.0221(15) 0.0441(16) 0.0008(12) 0.0188(14) 0.0017(13)
C2AA 0.053(2) 0.031(2) 0.0386(19) 0.0020(15) 0.0167(16) 0.0005(16)
C22 0.056(2) 0.0296(19) 0.0394(19) 0.0030(15) 0.0186(17) 0.0050(16)
C23 0.066(3) 0.041(2) 0.039(2) -0.0001(16) 0.0195(18) -0.0003(18)
C24 0.072(3) 0.034(2) 0.042(2) 0.0082(16) 0.0211(19) 0.0078(18)
C25 0.056(2) 0.031(2) 0.046(2) 0.0051(15) 0.0173(17) 0.0044(16)
C28 0.056(2) 0.033(2) 0.042(2) 0.0043(16) 0.0189(18) 0.0053(18)
C29 0.062(3) 0.033(2) 0.046(2) -0.0036(16) 0.0196(19) 0.0000(18)
C30 0.055(2) 0.031(2) 0.048(2) 0.0067(16) 0.0127(18) 0.0072(17)
C26 0.071(3) 0.028(2) 0.0399(19) -0.0003(15) 0.0186(18) 0.0085(17)
C27 0.057(2) 0.029(2) 0.044(2) 0.0001(15) 0.0188(17) 0.0037(16)
B1 0.071(3) 0.031(2) 0.040(2) 0.0006(18) 0.018(2) 0.010(2)
N2 0.060(2) 0.0319(17) 0.0375(16) 0.0027(12) 0.0181(14) 0.0034(14)
C3AA 0.052(2) 0.0256(19) 0.042(2) 0.0074(15) 0.0147(17) 0.0058(16)
C13 0.086(3) 0.034(2) 0.055(2) -0.0014(17) 0.027(2) 0.006(2)
C12 0.097(3) 0.041(3) 0.069(3) -0.005(2) 0.028(2) 0.012(2)
C16 0.054(2) 0.0277(18) 0.039(2) -0.0012(14) 0.0210(18) 0.0018(16)
C21 0.052(2) 0.062(3) 0.045(2) -0.0056(18) 0.020(2) -0.006(2)
C20 0.075(3) 0.065(3) 0.045(2) -0.0028(19) 0.020(2) -0.007(2)
C19 0.099(4) 0.055(3) 0.057(3) -0.005(2) 0.040(3) -0.007(2)
C18 0.068(3) 0.098(4) 0.073(3) -0.011(3) 0.043(3) -0.023(3)
C17 0.056(3) 0.074(3) 0.059(3) -0.009(2) 0.018(2) -0.012(2)
C34 0.083(3) 0.058(3) 0.059(3) 0.003(2) 0.007(2) -0.005(2)
C35 0.131(5) 0.097(4) 0.089(4) 0.000(3) -0.017(3) -0.021(4)
C36 0.140(6) 0.152(6) 0.093(4) -0.030(4) -0.017(4) -0.021(5)
C8 0.055(2) 0.037(2) 0.047(2) 0.0098(16) 0.0132(18) 0.0042(18)
C7 0.078(3) 0.043(2) 0.067(3) 0.020(2) 0.026(2) 0.009(2)
C6 0.086(3) 0.062(3) 0.061(3) 0.026(2) 0.026(2) 0.008(2)
C5 0.083(3) 0.059(3) 0.054(2) 0.014(2) 0.028(2) 0.007(2)
C4 0.069(3) 0.041(2) 0.046(2) 0.0083(17) 0.0210(19) 0.0052(19)
C3 0.050(2) 0.035(2) 0.044(2) 0.0060(16) 0.0145(17) 0.0024(17)
C31 0.090(3) 0.067(3) 0.059(3) 0.016(2) 0.039(2) 0.025(2)
C39 0.070(3) 0.137(5) 0.103(4) -0.016(4) 0.022(3) -0.009(3)
C33 0.084(3) 0.047(2) 0.055(2) 0.0045(19) 0.004(2) 0.004(2)
C32 0.111(4) 0.054(3) 0.046(2) 0.0009(19) 0.008(2) -0.006(3)
C37 0.187(7) 0.228(7) 0.139(5) -0.017(5) -0.016(5) -0.019(6)
C38B 0.230(7) 0.230(7) 0.230(7) 0.001(2) 0.071(3) -0.001(2)
C38A 0.194(8) 0.194(8) 0.192(8) -0.001(2) 0.059(3) 0.001(2)
Cl2B 0.088(4) 0.149(4) 0.279(9) -0.115(5) 0.049(4) 0.017(3)
Cl1B 0.157(6) 0.162(7) 0.168(4) 0.044(4) 0.010(3) 0.039(5)
Cl3B 0.116(4) 0.385(14) 0.062(3) -0.007(5) 0.021(3) -0.024(6)
Cl3A 0.175(9) 0.460(19) 0.262(11) 0.209(11) -0.001(7) -0.033(9)
Cl1A 0.190(9) 0.155(8) 0.63(2) -0.149(11) 0.149(13) 0.012(6)
Cl2A 0.161(7) 0.397(13) 0.114(4) -0.076(6) 0.072(4) -0.049(7)

loop_
_atom_type_symbol
_atom_type_description
_atom_type_scat_dispersion_real
_atom_type_scat_dispersion_imag
_atom_type_scat_source
C C 0.0033 0.0016 'International Tables Vol C Tables 4.2.6.8 and 6.1.1.4'
H H 0.0000 0.0000 'International Tables Vol C Tables 4.2.6.8 and 6.1.1.4'
B B 0.0013 0.0007 'International Tables Vol C Tables 4.2.6.8 and 6.1.1.4'
Cl Cl 0.1484 0.1585 'International Tables Vol C Tables 4.2.6.8 and 6.1.1.4'
N N 0.0061 0.0033 'International Tables Vol C Tables 4.2.6.8 and 6.1.1.4'
O O 0.0106 0.0060 'International Tables Vol C Tables 4.2.6.8 and 6.1.1.4'

loop_
_geom_angle_atom_site_label_1
_geom_angle_atom_site_label_2
_geom_angle_atom_site_label_3
_geom_angle
_geom_angle_site_symmetry_1
_geom_angle_site_symmetry_3
_geom_angle_publ_flag
C29 O1 C33 117.7(3) . . ?
C10 C11 H11 120.1 . . ?
C10 C11 C12 119.8(4) . . ?
C12 C11 H11 120.1 . . ?
H38Aa C38Ba H38B 109.5 . . ?
H38Ba C38Ba H38C 109.5 . . ?
H38Aa C38Ba H38C 109.5 . . ?
H38Db C38Ab H38E 109.5 . . ?
H38Db C38Ab H38F 109.5 . . ?
H38Eb C38Ab H38F 109.5 . . ?
C11 C10 H10 118.9 . . ?
C11 C10 C9 122.2(4) . . ?
C9 C10 H10 118.9 . . ?
C10 C9 C14 117.1(3) . . ?
C10 C9 C8 121.4(3) . . ?
C14 C9 C8 121.5(3) . . ?
C9 C14 C15 115.4(3) . . ?
C13 C14 C9 119.3(3) . . ?
C13 C14 C15 125.1(3) . . ?
N1 C15 C14 129.7(3) . . ?
C3AA C15 C14 124.1(3) . . ?
C3AA C15 N1 106.1(3) . . ?
C15 N1 C16 130.1(3) . . ?
C2AA N1 C15 106.9(3) . . ?
C2AA N1 C16 122.6(3) . . ?
N1 C2AA C22 134.6(3) . . ?
N2 C2AA N1 111.2(3) . . ?
N2 C2AA C22 114.1(3) . . ?
C23 C22 C2AA 129.7(3) . . ?
C27 C22 C2AA 107.6(3) . . ?
C27 C22 C23 122.6(3) . . ?
C22 C23 H23 121.0 . . ?
C24 C23 C22 118.0(3) . . ?
C24 C23 H23 121.0 . . ?
C23 C24 H24 119.2 . . ?
C23 C24 C25 121.5(3) . . ?
C25 C24 H24 119.2 . . ?
C24 C25 C28 120.1(3) . . ?
C24 C25 C26 119.3(3) . . ?
C26 C25 C28 120.5(3) . . ?
C29 C28 C25 123.0(3) . . ?
C30 C28 C25 119.2(3) . . ?
C30 C28 C29 117.8(3) . . ?
O1 C29 C28 117.1(3) . . ?
O1 C29 C30 123.3(3) . 7_577 ?
CL2Bb C39 H39A 108.4 . . ?
C30 C29 C28 119.6(3) 7_577 . ?
CL1Bb C39 H39A 108.3 . . ?
CL3Bb C39 H39A 108.3 . . ?
CL2Aa C39 H39 107.8 . . ?
CL3Aa C39 H39 107.8 . . ?
CL1Aa C39 H39 107.8 . . ?
CL3Bb C39 Cl2B 114.2(7) . . ?
CL3Bb C39 Cl1B 109.3(6) . . ?
CL2Bb C39 Cl1B 108.1(5) . . ?
CL1Aa C39 Cl3A 110.7(8) . . ?
CL2Aa C39 Cl3A 109.7(8) . . ?
CL2Aa C39 Cl1A 112.8(7) . . ?
C38Ab C37 C36 114.6(12) . . ?
C38Ba C37 C36 118.7(10) . . ?
C38Ba C37 H37A 107.7 . . ?
H37Aa C37 H37B 107.1 . . ?
C38Ba C37 H37B 107.6 . . ?
C38Ab C37 H37C 108.6 . . ?
H37Cb C37 H37D 107.6 . . ?
C38Ab C37 H37D 108.6 . . ?
C28 C30 H30 118.7 . . ?
C29 C30 C28 122.6(3) 7_577 . ?
C29 C30 H30 118.7 7_577 . ?
C25 C26 H26 119.2 . . ?
C27 C26 C25 121.6(3) . . ?
C27 C26 H26 119.2 . . ?
C22 C27 B1 112.8(3) . . ?
C26 C27 C22 116.9(3) . . ?
C26 C27 B1 130.3(3) . . ?
C27 B1 N2 95.1(3) . . ?
C31 B1 C27 111.8(3) . . ?
C31 B1 N2 110.0(3) . . ?
C32 B1 C27 112.4(3) . . ?
C32 B1 N2 110.0(3) . . ?
C32 B1 C31 115.6(3) . . ?
C2AA N2 B1 110.3(3) . . ?
C2AA N2 C3AA 106.3(3) . . ?
C3AA N2 B1 143.4(3) . . ?
C15 C3AA N2 109.3(3) . . ?
C15 C3AA C3 121.5(3) . . ?
N2 C3AA C3 129.2(3) . . ?
C14 C13 H13 119.3 . . ?
C12 C13 C14 121.3(4) . . ?
C12 C13 H13 119.3 . . ?
C11 C12 H12 119.9 . . ?
C13 C12 C11 120.2(4) . . ?
C13 C12 H12 119.9 . . ?
C21 C16 N1 120.2(3) . . ?
C21 C16 C17 121.1(3) . . ?
C17 C16 N1 118.5(3) . . ?
C16 C21 H21 120.1 . . ?
C16 C21 C20 119.9(4) . . ?
C20 C21 H21 120.1 . . ?
C21 C20 H20 120.3 . . ?
C19 C20 C21 119.4(4) . . ?
C19 C20 H20 120.3 . . ?
C20 C19 H19 119.6 . . ?
C18 C19 C20 120.8(4) . . ?
C18 C19 H19 119.6 . . ?
C19 C18 H18 119.8 . . ?
C19 C18 C17 120.5(4) . . ?
C17 C18 H18 119.8 . . ?
C16 C17 C18 118.4(4) . . ?
C16 C17 H17 120.8 . . ?
C18 C17 H17 120.8 . . ?
H34A C34 H34B 107.9 . . ?
C35 C34 H34A 109.2 . . ?
C35 C34 H34B 109.2 . . ?
C33 C34 H34A 109.2 . . ?
C33 C34 H34B 109.2 . . ?
C33 C34 C35 111.8(4) . . ?
C34 C35 H35A 108.4 . . ?
C34 C35 H35B 108.4 . . ?
H35A C35 H35B 107.5 . . ?
C36 C35 C34 115.5(5) . . ?
C36 C35 H35A 108.4 . . ?
C36 C35 H35B 108.4 . . ?
C35 C36 H36A 108.7 . . ?
C35 C36 H36B 108.7 . . ?
C35 C36 C37 114.3(6) . . ?
H36A C36 H36B 107.6 . . ?
C37 C36 H36A 108.7 . . ?
C37 C36 H36B 108.7 . . ?
C7 C8 C9 122.1(3) . . ?
C7 C8 C3 117.5(3) . . ?
C3 C8 C9 120.4(3) . . ?
C8 C7 H7 119.2 . . ?
C6 C7 C8 121.6(4) . . ?
C6 C7 H7 119.2 . . ?
C7 C6 H6 119.8 . . ?
C7 C6 C5 120.5(4) . . ?
C5 C6 H6 119.8 . . ?
C6 C5 H5 120.2 . . ?
C4 C5 C6 119.6(4) . . ?
C4 C5 H5 120.2 . . ?
C5 C4 H4 119.4 . . ?
C5 C4 C3 121.3(4) . . ?
C3 C4 H4 119.4 . . ?
C8 C3 C3AA 116.9(3) . . ?
C4 C3 C3AA 123.6(3) . . ?
C4 C3 C8 119.5(3) . . ?
B1 C31 H31A 109.5 . . ?
B1 C31 H31B 109.5 . . ?
B1 C31 H31C 109.5 . . ?
H31A C31 H31B 109.5 . . ?
H31A C31 H31C 109.5 . . ?
H31B C31 H31C 109.5 . . ?
O1 C33 C34 110.1(3) . . ?
O1 C33 H33A 109.6 . . ?
O1 C33 H33B 109.6 . . ?
C34 C33 H33A 109.6 . . ?
C34 C33 H33B 109.6 . . ?
H33A C33 H33B 108.2 . . ?
B1 C32 H32A 109.5 . . ?
B1 C32 H32B 109.5 . . ?
B1 C32 H32C 109.5 . . ?
H32A C32 H32B 109.5 . . ?
H32A C32 H32C 109.5 . . ?
H32B C32 H32C 109.5 . . ?
C36 C37 H37A 107.7 . . ?
C36 C37 H37B 107.6 . . ?
C36 C37 H37C 108.6 . . ?
C36 C37 H37D 108.6 . . ?
C37 C38Ba H38A 109.5 . . ?
C37 C38Ba H38B 109.5 . . ?
C37 C38Ba H38C 109.5 . . ?
C37 C38Ab H38D 109.5 . . ?
C37 C38Ab H38E 109.5 . . ?
C37 C38Ab H38F 109.5 . . ?

loop_
_geom_bond_atom_site_label_1
_geom_bond_atom_site_label_2
_geom_bond_distance
_geom_bond_site_symmetry_2
_geom_bond_publ_flag
O1 C29 1.379(4) . ?
O1 C33 1.416(4) . ?
C38Ba H38A 0.9600 . ?
C38Ba H38B 0.9600 . ?
C38Ba H38C 0.9600 . ?
C38Ab H38D 0.9600 . ?
C38Ab H38E 0.9600 . ?
C38Ab H38F 0.9600 . ?
C11 H11 0.9300 . ?
C11 C10 1.363(5) . ?
C11 C12 1.377(5) . ?
C10 H10 0.9300 . ?
C10 C9 1.410(5) . ?
C9 C14 1.421(5) . ?
C9 C8 1.463(5) . ?
C14 C15 1.427(4) . ?
C14 C13 1.390(5) . ?
C15 N1 1.403(4) . ?
C15 C3AA 1.371(4) . ?
N1 C2AA 1.348(4) . ?
N1 C16 1.439(4) . ?
C2AA C22 1.448(4) . ?
C2AA N2 1.340(4) . ?
C22 C23 1.404(4) . ?
C22 C27 1.402(4) . ?
C23 H23 0.9300 . ?
C23 C24 1.374(5) . ?
C24 H24 0.9300 . ?
C24 C25 1.386(4) . ?
C25 C28 1.493(4) . ?
C25 C26 1.398(4) . ?
C28 C29 1.387(5) . ?
C28 C30 1.389(5) . ?
C29 C30 1.387(5) 7_577 ?
C30 C29 1.387(5) 7_577 ?
C30 H30 0.9300 . ?
C26 H26 0.9300 . ?
C26 C27 1.391(4) . ?
C27 B1 1.621(5) . ?
B1 N2 1.661(5) . ?
B1 C31 1.623(6) . ?
B1 C32 1.605(6) . ?
N2 C3AA 1.382(4) . ?
C3AA C3 1.440(4) . ?
C13 H13 0.9300 . ?
C13 C12 1.369(5) . ?
C12 H12 0.9300 . ?
C16 C21 1.357(5) . ?
C16 C17 1.371(5) . ?
C21 H21 0.9300 . ?
C21 C20 1.381(5) . ?
C20 H20 0.9300 . ?
C20 C19 1.366(6) . ?
C19 H19 0.9300 . ?
C19 C18 1.347(6) . ?
C18 H18 0.9300 . ?
C18 C17 1.392(5) . ?
C17 H17 0.9300 . ?
C34 H34A 0.9700 . ?
C34 H34B 0.9700 . ?
C34 C35 1.536(6) . ?
C34 C33 1.497(5) . ?
C35 H35A 0.9700 . ?
C35 H35B 0.9700 . ?
C35 C36 1.447(7) . ?
C36 H36A 0.9700 . ?
C36 H36B 0.9700 . ?
C36 C37 1.5411(15) . ?
C8 C7 1.399(5) . ?
C8 C3 1.417(5) . ?
C7 H7 0.9300 . ?
C7 C6 1.372(5) . ?
C6 H6 0.9300 . ?
C6 C5 1.380(5) . ?
C5 H5 0.9300 . ?
C5 C4 1.365(5) . ?
C4 H4 0.9300 . ?
C4 C3 1.398(5) . ?
C31 H31A 0.9600 . ?
C31 H31B 0.9600 . ?
C31 H31C 0.9600 . ?
C39 H39A 0.9800 . ?
C39 H39 0.9800 . ?
C39 Cl2B 1.659(8) . ?
C39 Cl1B 1.714(9) . ?
C39 Cl3B 1.650(9) . ?
C39 Cl3A 1.708(14) . ?
C39 Cl1A 1.657(12) . ?
C39 Cl2A 1.633(10) . ?
C33 H33A 0.9700 . ?
C33 H33B 0.9700 . ?
C32 H32A 0.9600 . ?
C32 H32B 0.9600 . ?
C32 H32C 0.9600 . ?
C37 H37A 0.9700 . ?
C37 H37B 0.9700 . ?
C37 H37C 0.9700 . ?
C37 H37D 0.9700 . ?
C37 C38B 1.536(2) . ?
C37 C38A 1.539(2) . ?

loop_
_geom_torsion_atom_site_label_1
_geom_torsion_atom_site_label_2
_geom_torsion_atom_site_label_3
_geom_torsion_atom_site_label_4
_geom_torsion
_geom_torsion_site_symmetry_1
_geom_torsion_site_symmetry_2
_geom_torsion_site_symmetry_3
_geom_torsion_site_symmetry_4
_geom_torsion_publ_flag
C11 C10 C9 C14 0.3(6) . . . . ?
C11 C10 C9 C8 179.0(4) . . . . ?
C10 C11 C12 C13 -0.8(7) . . . . ?
C10 C9 C14 C15 175.0(3) . . . . ?
C10 C9 C14 C13 -1.0(5) . . . . ?
C10 C9 C8 C7 4.1(6) . . . . ?
C10 C9 C8 C3 -174.9(4) . . . . ?
C9 C14 C15 N1 -176.6(3) . . . . ?
C9 C14 C15 C3AA 0.3(5) . . . . ?
C9 C14 C13 C12 0.9(6) . . . . ?
C9 C8 C7 C6 -179.1(4) . . . . ?
C9 C8 C3 C3AA -0.3(5) . . . . ?
C9 C8 C3 C4 179.6(3) . . . . ?
C14 C9 C8 C7 -177.2(3) . . . . ?
C14 C9 C8 C3 3.8(5) . . . . ?
C14 C15 N1 C2AA 174.3(4) . . . . ?
C14 C15 N1 C16 -12.5(6) . . . . ?
C14 C15 C3AA N2 -175.4(3) . . . . ?
C14 C15 C3AA C3 3.2(5) . . . . ?
C14 C13 C12 C11 0.1(7) . . . . ?
C15 C14 C13 C12 -174.7(4) . . . . ?
C15 N1 C2AA C22 -175.8(4) . . . . ?
C15 N1 C2AA N2 3.0(4) . . . . ?
C15 N1 C16 C21 95.4(4) . . . . ?
C15 N1 C16 C17 -90.0(4) . . . . ?
C15 C3AA C3 C8 -3.1(5) . . . . ?
C15 C3AA C3 C4 177.0(3) . . . . ?
N1 C15 C3AA N2 2.1(4) . . . . ?
N1 C15 C3AA C3 -179.3(3) . . . . ?
N1 C2AA C22 C23 2.5(7) . . . . ?
N1 C2AA C22 C27 179.7(4) . . . . ?
N1 C2AA N2 B1 178.5(3) . . . . ?
N1 C2AA N2 C3AA -1.7(4) . . . . ?
N1 C16 C21 C20 175.0(3) . . . . ?
N1 C16 C17 C18 -175.1(3) . . . . ?
C2AA N1 C16 C21 -92.3(4) . . . . ?
C2AA N1 C16 C17 82.3(4) . . . . ?
C2AA C22 C23 C24 177.1(4) . . . . ?
C2AA C22 C27 C26 -178.2(3) . . . . ?
C2AA C22 C27 B1 1.1(4) . . . . ?
C2AA N2 C3AA C15 -0.3(4) . . . . ?
C2AA N2 C3AA C3 -178.8(3) . . . . ?
C22 C2AA N2 B1 -2.4(4) . . . . ?
C22 C2AA N2 C3AA 177.4(3) . . . . ?
C22 C23 C24 C25 0.1(5) . . . . ?
C22 C27 B1 N2 -2.2(4) . . . . ?
C22 C27 B1 C31 -116.1(4) . . . . ?
C22 C27 B1 C32 112.0(4) . . . . ?
C23 C22 C27 C26 -0.8(5) . . . . ?
C23 C22 C27 B1 178.5(3) . . . . ?
C23 C24 C25 C28 175.5(3) . . . . ?
C23 C24 C25 C26 0.1(6) . . . . ?
C24 C25 C28 C29 53.5(5) . . . . ?
C24 C25 C28 C30 -124.3(4) . . . . ?
C24 C25 C26 C27 -0.7(6) . . . . ?
C25 C28 C29 O1 4.7(5) . . . . ?
C25 C28 C29 C30 -176.9(3) . . . 7_577 ?
C25 C28 C30 C29 176.9(3) . . . 7_577 ?
C25 C26 C27 C22 1.0(5) . . . . ?
C25 C26 C27 B1 -178.2(4) . . . . ?
C28 C25 C26 C27 -176.1(3) . . . . ?
C29 O1 C33 C34 176.8(3) . . . . ?
C29 C28 C30 C29 -1.0(6) . . . 7_577 ?
C30 C28 C29 O1 -177.5(3) . . . . ?
C30 C28 C29 C30 0.9(6) . . . 7_577 ?
C26 C25 C28 C29 -131.1(4) . . . . ?
C26 C25 C28 C30 51.1(5) . . . . ?
C26 C27 B1 N2 177.1(4) . . . . ?
C26 C27 B1 C31 63.1(5) . . . . ?
C26 C27 B1 C32 -68.8(5) . . . . ?
C27 C22 C23 C24 0.3(5) . . . . ?
C27 B1 N2 C2AA 2.7(4) . . . . ?
C27 B1 N2 C3AA -177.1(4) . . . . ?
B1 N2 C3AA C15 179.4(4) . . . . ?
B1 N2 C3AA C3 0.9(7) . . . . ?
N2 C2AA C22 C23 -176.3(3) . . . . ?
N2 C2AA C22 C27 0.9(4) . . . . ?
N2 C3AA C3 C8 175.2(3) . . . . ?
N2 C3AA C3 C4 -4.7(6) . . . . ?
C3AA C15 N1 C2AA -3.0(4) . . . . ?
C3AA C15 N1 C16 170.1(3) . . . . ?
C13 C14 C15 N1 -0.8(6) . . . . ?
C13 C14 C15 C3AA 176.1(4) . . . . ?
C12 C11 C10 C9 0.7(7) . . . . ?
C16 N1 C2AA C22 10.4(6) . . . . ?
C16 N1 C2AA N2 -170.8(3) . . . . ?
C16 C21 C20 C19 -1.0(6) . . . . ?
C21 C16 C17 C18 -0.5(6) . . . . ?
C21 C20 C19 C18 1.4(6) . . . . ?
C20 C19 C18 C17 -1.3(7) . . . . ?
C19 C18 C17 C16 0.9(7) . . . . ?
C17 C16 C21 C20 0.6(6) . . . . ?
C34 C35 C36 C37 170.7(7) . . . . ?
C35 C34 C33 O1 -178.5(4) . . . . ?
C35 C36 C37 C38Ba 59.8(12) . . . . ?
C35 C36 C37 C38Ab 139.1(13) . . . . ?
C8 C9 C14 C15 -3.8(5) . . . . ?
C8 C9 C14 C13 -179.8(3) . . . . ?
C8 C7 C6 C5 -0.2(7) . . . . ?
C7 C8 C3 C3AA -179.3(3) . . . . ?
C7 C8 C3 C4 0.6(5) . . . . ?
C7 C6 C5 C4 0.1(7) . . . . ?
C6 C5 C4 C3 0.5(6) . . . . ?
C5 C4 C3 C3AA 179.1(4) . . . . ?
C5 C4 C3 C8 -0.8(6) . . . . ?
C3 C8 C7 C6 -0.1(6) . . . . ?
C31 B1 N2 C2AA 118.1(3) . . . . ?
C31 B1 N2 C3AA -61.6(6) . . . . ?
C33 O1 C29 C28 -172.1(3) . . . . ?
C33 O1 C29 C30 9.6(5) . . . 7_577 ?
C33 C34 C35 C36 -177.7(5) . . . . ?
C32 B1 N2 C2AA -113.5(3) . . . . ?
C32 B1 N2 C3AA 66.8(6) . . . . ?

loop_
_smtbx_masks_void_nr
_smtbx_masks_void_average_x
_smtbx_masks_void_average_y
_smtbx_masks_void_average_z
_smtbx_masks_void_volume
_smtbx_masks_void_count_electrons
_smtbx_masks_void_content
1 0.000 0.230 0.250 192.3 60.5 ?
2 0.000 -0.230 0.750 192.3 60.2 ?
3 0.500 0.270 0.750 192.3 60.2 ?
4 0.500 0.730 0.250 192.3 60.5 ?
